data_2010709
loop_
_publ_author_name
'Wong, Jesse K.'
'Macalintal, Rose Ann R.'
'Brunskill, Andrew P. J.'
'Lalancette, Roger A.'
'Thompson, Hugh W.'

_publ_section_title
;
 7-Oxobicyclo[2.2.1]heptane-1-carboxylic acid and
 (+-)-7-oxobicyclo[2.2.1]hept-5-ene-2-<i>endo</i>-carboxylic acid:
 hydrogen bonding in two norbornyl keto acids
;
_journal_issue 3
_journal_name_full 'Acta Crystallographica Section C'
_journal_page_first 371
_journal_page_last 373
_journal_paper_doi 10.1107/S0108270199015747
_journal_volume 56
_journal_year 2000
_chemical_formula_moiety 'C8 H8 O3'
_chemical_formula_sum 'C8 H8 O3'
_chemical_formula_weight 152.14
_chemical_melting_point 376
_chemical_name_systematic
;
(+-)-7-oxobicyclo[2.2.1]hept-5-ene-2-endo-carboxylic acid
;
_space_group_IT_number 61
_symmetry_cell_setting orthorhombic
_symmetry_space_group_name_Hall '-P 2ac 2ab'
_symmetry_space_group_name_H-M 'P b c a'
_audit_creation_method SHELXL97
_cell_angle_alpha 90.00
_cell_angle_beta 90.00
_cell_angle_gamma 90.00
_cell_formula_units_Z 8
_cell_length_a 6.0039(9)
_cell_length_b 10.5565(14)
_cell_length_c 22.151(2)
_cell_measurement_reflns_used 20
_cell_measurement_temperature 293(2)
_cell_measurement_theta_max 14.91
_cell_measurement_theta_min 11.36
_cell_volume 1403.9(3)
_computing_cell_refinement XSCANS
_computing_data_collection 'XSCANS (Siemens, 1996)'
_computing_data_reduction XSCANS
_computing_molecular_graphics SHELXTL
_computing_publication_material SHELXTL
_computing_structure_refinement SHELXTL
_computing_structure_solution 'SHELXTL (Sheldrick, 1997)'
_diffrn_ambient_temperature 293(2)
_diffrn_measured_fraction_theta_full 1.000
_diffrn_measured_fraction_theta_max 1.000
_diffrn_measurement_device 'Siemens P4'
_diffrn_measurement_method '2\q/\q scans'
_diffrn_radiation_monochromator graphite
_diffrn_radiation_source 'normal-focus sealed tube'
_diffrn_radiation_type MoK\a
_diffrn_radiation_wavelength .71073
_diffrn_reflns_av_R_equivalents .032
_diffrn_reflns_av_sigmaI/netI .043
_diffrn_reflns_limit_h_max 1
_diffrn_reflns_limit_h_min -7
_diffrn_reflns_limit_k_max 12
_diffrn_reflns_limit_k_min -1
_diffrn_reflns_limit_l_max 26
_diffrn_reflns_limit_l_min -1
_diffrn_reflns_number 1719
_diffrn_reflns_theta_full 24.99
_diffrn_reflns_theta_max 25
_diffrn_reflns_theta_min 1.84
_diffrn_standards_decay_% 'variation < 1'
_diffrn_standards_interval_count 97
_diffrn_standards_number 3
_exptl_absorpt_coefficient_mu .111
_exptl_absorpt_correction_type none
_exptl_crystal_colour Colorless
_exptl_crystal_density_diffrn 1.440
_exptl_crystal_density_method 'not measured'
_exptl_crystal_description Parallelepiped
_exptl_crystal_F_000 640
_exptl_crystal_size_max .50
_exptl_crystal_size_mid .50
_exptl_crystal_size_min .35
_refine_diff_density_max .20
_refine_diff_density_min -.18
_refine_ls_extinction_coef .006(2)
_refine_ls_extinction_method 'SHELXTL (Sheldrick, 1997)'
_refine_ls_goodness_of_fit_ref 1.03
_refine_ls_hydrogen_treatment constr
_refine_ls_matrix_type full
_refine_ls_number_parameters 104
_refine_ls_number_reflns 1231
_refine_ls_number_restraints 0
_refine_ls_restrained_S_all 1.03
_refine_ls_R_factor_all .082
_refine_ls_R_factor_gt .048
_refine_ls_shift/su_max <0.001
_refine_ls_shift/su_mean .00
_refine_ls_structure_factor_coef Fsqd
_refine_ls_weighting_details 'calc w = 1/[\s^2^(Fo^2^)+(0.0578P)^2^+0.5877P] where P=(Fo^2^+2Fc^2^)/3'
_refine_ls_weighting_scheme calc
_refine_ls_wR_factor_ref .136
_reflns_number_gt 827
_reflns_number_total 1231
_reflns_threshold_expression I>2\s(I)
_cod_data_source_file fg1572.cif
_cod_data_source_block II
_cod_depositor_comments
;
The following automatic conversions were performed:
'_symmetry_cell_setting' value 'Orthorhombic' changed to 'orthorhombic'
according to '/home/saulius/struct/CIF-dictionaries/cif_core.dic'
dictionary named 'cif_core.dic' version 2.4.1 from 2010-06-29.

Automatic conversion script
Id: cif_fix_enum 1527 2010-12-29 10:47:43Z saulius 

The following automatic conversions were performed:

'_symmetry_cell_setting' value 'Orthorhombic' changed to
'orthorhombic' according to
/home/saulius/struct/CIF-dictionaries/cif_core.dic dictionary named
'cif_core.dic' version 2.4.1 from
2010-06-29.

'_geom_hbond_publ_flag' value 'Y' changed to 'y'
according to /home/saulius/struct/CIF-dictionaries/cif_core.dic
dictionary named 'cif_core.dic' version 2.4.1 from 2010-06-29 (3
times).

Automatic conversion script
Id: cif_fix_values 1715 2011-07-08 13:25:40Z adriana 
;
_cod_database_code 2010709
_cod_database_fobs_code 2010709

loop_
_symmetry_equiv_pos_as_xyz
'x, y, z'
'-x+1/2, -y, z+1/2'
'-x, y+1/2, -z+1/2'
'x+1/2, -y+1/2, -z'
'-x, -y, -z'
'x-1/2, y, -z-1/2'
'x, -y-1/2, z-1/2'
'-x-1/2, y-1/2, z'

loop_
_atom_site_label
_atom_site_fract_x
_atom_site_fract_y
_atom_site_fract_z
_atom_site_U_iso_or_equiv
_atom_site_adp_type
_atom_site_calc_flag
_atom_site_refinement_flags
_atom_site_occupancy
_atom_site_disorder_assembly
_atom_site_disorder_group
_atom_site_type_symbol
O1 1.0504(3) .0811(2) .33012(10) .0586(6) Uani d . 1 . . O
O2 .4114(3) .3839(2) .45480(9) .0610(7) Uani d . 1 . . O
O3 .7598(3) .4300(3) .47880(10) .0709(8) Uani d . 1 . . O
C1 .9472(4) .2644(2) .39442(11) .0387(7) Uani d . 1 . . C
C2 .6964(4) .2604(3) .41086(11) .0384(7) Uani d . 1 . . C
C3 .5778(4) .2520(3) .34818(11) .0423(7) Uani d . 1 . . C
C4 .7744(4) .2472(3) .30315(11) .0440(7) Uani d . 1 . . C
C5 .8909(5) .3717(3) .30560(12) .0470(8) Uani d . 1 . . C
C6 .9906(4) .3825(3) .35875(13) .0428(7) Uani d . 1 . . C
C7 .9441(4) .1748(3) .34063(12) .0408(7) Uani d . 1 . . C
C8 .6155(4) .3664(3) .44957(10) .0401(7) Uani d . 1 . . C
H2 .3888 .4408 .4793 .091 Uiso calc PR .35(5) . . H
H3 .6967 .4839 .4993 .106 Uiso calc PR .65(5) . . H
H1A 1.0528 .2448 .4268 .046 Uiso calc R 1 . . H
H2A .6682 .1810 .4324 .046 Uiso calc R 1 . . H
H3A .4869 .1763 .3453 .051 Uiso calc R 1 . . H
H3B .4849 .3257 .3411 .051 Uiso calc R 1 . . H
H4A .7420 .2135 .2629 .053 Uiso calc R 1 . . H
H5A .8933 .4319 .2749 .056 Uiso calc R 1 . . H
H6A 1.0736 .4517 .3717 .051 Uiso calc R 1 . . H

loop_
_atom_site_aniso_label
_atom_site_aniso_U_11
_atom_site_aniso_U_22
_atom_site_aniso_U_33
_atom_site_aniso_U_12
_atom_site_aniso_U_13
_atom_site_aniso_U_23
O1 .0510(12) .0465(12) .0784(15) .0101(11) .0038(11) -.0068(11)
O2 .0412(12) .0892(18) .0526(13) .0042(11) .0018(10) -.0224(11)
O3 .0457(12) .0923(18) .0747(15) -.0107(12) .0069(12) -.0401(14)
C1 .0321(13) .0465(15) .0375(14) .0028(12) -.0069(11) .0010(12)
C2 .0350(14) .0436(14) .0365(13) -.0026(13) .0007(11) .0042(12)
C3 .0327(13) .0471(15) .0472(15) -.0001(13) -.0044(12) -.0067(13)
C4 .0403(15) .0574(17) .0343(13) .0065(14) -.0036(12) -.0049(13)
C5 .0461(17) .0504(17) .0447(15) .0098(14) .0095(14) .0102(13)
C6 .0337(14) .0419(15) .0528(16) -.0009(12) .0053(13) -.0016(13)
C7 .0336(14) .0385(14) .0504(15) .0022(13) .0037(12) .0012(13)
C8 .0382(15) .0516(16) .0304(13) -.0047(13) .0000(12) .0000(12)

loop_
_atom_type_symbol
_atom_type_description
_atom_type_scat_dispersion_real
_atom_type_scat_dispersion_imag
_atom_type_scat_source
C C .0033 .0016 'International Tables Vol C Tables 4.2.6.8 and 6.1.1.4'
H H .0000 .0000 'International Tables Vol C Tables 4.2.6.8 and 6.1.1.4'
O O .0106 .0060 'International Tables Vol C Tables 4.2.6.8 and 6.1.1.4'

loop_
_geom_angle_atom_site_label_1
_geom_angle_atom_site_label_2
_geom_angle_atom_site_label_3
_geom_angle
_geom_angle_publ_flag
C6 C1 C7 96.1(2) ?
C6 C1 C2 108.4(2) ?
C7 C1 C2 98.9(2) ?
C8 C2 C1 115.5(2) ?
C8 C2 C3 113.9(2) ?
C1 C2 C3 103.63(19) ?
C4 C3 C2 103.12(19) ?
C5 C4 C7 96.3(2) ?
C5 C4 C3 107.8(2) ?
C7 C4 C3 100.1(2) ?
C6 C5 C4 108.7(2) ?
C5 C6 C1 108.6(2) ?
O1 C7 C4 131.7(3) ?
O1 C7 C1 131.1(3) ?
C4 C7 C1 97.1(2) ?
O2 C8 O3 123.0(3) ?
O2 C8 C2 119.1(2) y
O3 C8 C2 117.8(2) y

loop_
_geom_bond_atom_site_label_1
_geom_bond_atom_site_label_2
_geom_bond_site_symmetry_2
_geom_bond_distance
_geom_bond_publ_flag
O1 C7 . 1.200(3) ?
O2 C8 . 1.245(3) y
O3 C8 . 1.273(3) y
C1 C6 . 1.498(4) ?
C1 C7 . 1.522(4) ?
C1 C2 . 1.550(3) ?
C2 C8 . 1.491(4) ?
C2 C3 . 1.563(3) ?
C3 C4 . 1.546(3) ?
C4 C5 . 1.490(4) ?
C4 C7 . 1.520(4) ?
C5 C6 . 1.326(4) ?

loop_
_geom_hbond_atom_site_label_D
_geom_hbond_atom_site_label_H
_geom_hbond_atom_site_label_A
_geom_hbond_site_symmetry_D
_geom_hbond_site_symmetry_H
_geom_hbond_site_symmetry_A
_geom_hbond_distance_DH
_geom_hbond_distance_HA
_geom_hbond_distance_DA
_geom_hbond_angle_DHA
_geom_hbond_publ_flag
C1 H1A O2 1_555 1_555 1_655 .98 2.68 3.339(3) 125 y
C3 H3B O1 1_555 1_555 8_765 .97 2.71 3.580(4) 149 y
O3 H3 O2 1_555 1_555 5_666 .82 1.84 2.660(3) 173 y

loop_
_geom_torsion_atom_site_label_1
_geom_torsion_atom_site_label_2
_geom_torsion_atom_site_label_3
_geom_torsion_atom_site_label_4
_geom_torsion
C6 C1 C2 C8 -62.1(3)
C7 C1 C2 C8 -161.7(2)
C6 C1 C2 C3 63.2(3)
C7 C1 C2 C3 -36.4(3)
C8 C2 C3 C4 128.3(2)
C1 C2 C3 C4 2.0(3)
C2 C3 C4 C5 -66.8(3)
C2 C3 C4 C7 33.2(3)
C7 C4 C5 C6 -34.1(3)
C3 C4 C5 C6 68.6(3)
C4 C5 C6 C1 .5(3)
C7 C1 C6 C5 33.3(3)
C2 C1 C6 C5 -68.3(3)
C5 C4 C7 O1 -123.7(3)
C3 C4 C7 O1 126.9(3)
C5 C4 C7 C1 52.8(2)
C3 C4 C7 C1 -56.6(2)
C6 C1 C7 O1 124.2(3)
C2 C1 C7 O1 -126.1(3)
C6 C1 C7 C4 -52.3(2)
C2 C1 C7 C4 57.4(2)
C1 C2 C8 O2 165.9(2)
C3 C2 C8 O2 46.1(3)
C1 C2 C8 O3 -18.4(4)
C3 C2 C8 O3 -138.2(3)
